data_7218449
loop_
_publ_author_name
'Wu, He'
'Sun, Wujuan'
'Shi, Ting'
'Liao, Xuzhao'
'Zhao, Wenjie'
'Yang, Xuwu'

_publ_section_title
;
 The various architectures and properties of a series of coordination
 polymers tuned by the central metals and auxiliary N-donor ligands
;
_journal_issue 48
_journal_name_full CrystEngComm
_journal_page_first 11088
_journal_paper_doi 10.1039/C4CE01602E
_journal_volume 16
_journal_year 2014
_chemical_formula_moiety '0.25(C136 H80 Cd12 N8 O48), O'
_chemical_formula_sum 'C34 H20 Cd3 N2 O13'
_chemical_formula_weight 1001.72
_space_group_crystal_system monoclinic
_space_group_IT_number 15
_space_group_name_Hall '-C 2yc'
_space_group_name_H-M_alt 'C 1 2/c 1'
_symmetry_space_group_name_Hall '-C 2yc'
_symmetry_space_group_name_H-M 'C 1 2/c 1'
_atom_sites_solution_hydrogens geom
_atom_sites_solution_primary direct
_audit_creation_date 2014-10-07
_audit_creation_method
;
Olex2 1.2
(compiled 2014.09.19 svn.r3010 for OlexSys, GUI svn.r4874)
;
_cell_angle_alpha 90
_cell_angle_beta 109.151(2)
_cell_angle_gamma 90
_cell_formula_units_Z 4
_cell_length_a 10.0131(12)
_cell_length_b 24.639(3)
_cell_length_c 13.7618(16)
_cell_measurement_reflns_used 961
_cell_measurement_temperature 296(2)
_cell_measurement_theta_max 21.82
_cell_measurement_theta_min 2.36
_cell_volume 3207.3(7)
_computing_cell_refinement 'Bruker SMART'
_computing_data_collection 'Bruker SMART APEX II'
_computing_data_reduction 'Bruker SAINT'
_computing_molecular_graphics 'Olex2 (Dolomanov et al., 2009)'
_computing_publication_material 'Olex2 (Dolomanov et al., 2009)'
_computing_structure_refinement 'ShelXL (Sheldrick, 2008)'
_computing_structure_solution 'ShelXT (Sheldrick, 2008)'
_diffrn_ambient_temperature 296.15
_diffrn_measured_fraction_theta_full 0.999
_diffrn_measured_fraction_theta_max 0.975
_diffrn_measurement_device_type 'Bruker APEX II area detector'
_diffrn_measurement_method '\w scan'
_diffrn_radiation_type MoK\a
_diffrn_radiation_wavelength 0.71073
_diffrn_reflns_av_R_equivalents 0.0669
_diffrn_reflns_av_unetI/netI 0.0904
_diffrn_reflns_Laue_measured_fraction_full 0.999
_diffrn_reflns_Laue_measured_fraction_max 0.975
_diffrn_reflns_limit_h_max 11
_diffrn_reflns_limit_h_min -12
_diffrn_reflns_limit_k_max 31
_diffrn_reflns_limit_k_min -21
_diffrn_reflns_limit_l_max 16
_diffrn_reflns_limit_l_min -17
_diffrn_reflns_number 9105
_diffrn_reflns_point_group_measured_fraction_full 0.999
_diffrn_reflns_point_group_measured_fraction_max 0.975
_diffrn_reflns_theta_full 25.242
_diffrn_reflns_theta_max 27.121
_diffrn_reflns_theta_min 1.653
_exptl_absorpt_coefficient_mu 2.046
_exptl_absorpt_correction_T_max 0.5981
_exptl_absorpt_correction_T_min 0.5788
_exptl_absorpt_correction_type multi-scan
_exptl_absorpt_process_details sadabs
_exptl_crystal_colour colourless
_exptl_crystal_colour_primary colourless
_exptl_crystal_density_diffrn 2.075
_exptl_crystal_density_method 'not measured'
_exptl_crystal_description block
_exptl_crystal_F_000 1944
_exptl_crystal_size_max 0.3
_exptl_crystal_size_mid 0.29
_exptl_crystal_size_min 0.28
_refine_diff_density_max 0.969
_refine_diff_density_min -0.619
_refine_diff_density_rms 0.165
_refine_ls_extinction_method none
_refine_ls_goodness_of_fit_ref 1.003
_refine_ls_hydrogen_treatment constr
_refine_ls_matrix_type full
_refine_ls_number_parameters 241
_refine_ls_number_reflns 3457
_refine_ls_number_restraints 19
_refine_ls_restrained_S_all 1.003
_refine_ls_R_factor_all 0.0890
_refine_ls_R_factor_gt 0.0488
_refine_ls_shift/su_max 0.001
_refine_ls_shift/su_mean 0.000
_refine_ls_structure_factor_coef Fsqd
_refine_ls_weighting_details 'w=1/[\s^2^(Fo^2^)+(0.0640P)^2^] where P=(Fo^2^+2Fc^2^)/3'
_refine_ls_weighting_scheme calc
_refine_ls_wR_factor_gt 0.1064
_refine_ls_wR_factor_ref 0.1372
_reflns_Friedel_coverage 0.000
_reflns_number_gt 2275
_reflns_number_total 3457
_reflns_threshold_expression 'I > 2\s(I)'
_cod_data_source_file c4ce01602e2.cif
_cod_data_source_block 4
_cod_depositor_comments
;
The following automatic conversions were performed:

'_exptl_absorpt_correction_type' value 'Multi-scan' changed to
'multi-scan' according to
/usr/data/users/saulius/crontab/automatic-downloads/rss-feeds/RSC/lib/dictionaries/cif_core.dic
dictionary named 'cif_core.dic' version 2.4.2 from 2011-04-26.

Automatic conversion script
Id: cif_fix_values 2827 2014-09-09 07:05:25Z andrius 

 Adding full bibliography for 7218446--7218450.cif.
;
_cod_database_code 7218449
_shelxl_version_number 2014/6
_shelx_space_group_comment
;
The symmetry employed for this shelxl refinement is uniquely defined
by the following loop, which should always be used as a source of
symmetry information in preference to the above space-group names.
They are only intended as comments.
;
_shelx_estimated_absorpt_t_max 0.598
_shelx_estimated_absorpt_t_min 0.579
_olex2_refinement_description
;
1. Fixed Uiso
 At 1.2 times of:
  All C(H) groups
 At 1.5 times of:
  All C(H,H,H) groups
2. Rigid bond restraints
 N1, C16
 with sigma for 1-2 distances of 0.01 and sigma for 1-3 distances of 0.01
3. Uiso/Uaniso restraints and constraints
C16 \\sim C17: within 1.7A with sigma of 0.02 and sigma for terminal atoms of
0.04
C16 \\sim C18: within 1.7A with sigma of 0.02 and sigma for terminal atoms of
0.04
C16 \\sim N1: within 1.7A with sigma of 0.02 and sigma for terminal atoms of
0.04
Uanis(C17) = Uanis(C18)
4. Others
 Fixed Sof: C18(0.65) H18A(0.65) H18B(0.65) H18C(0.65) C17(0.35) H17A(0.35)
 H17B(0.35) H17C(0.35)
5.a Aromatic/amide H refined with riding coordinates:
 C10(H10), C3(H3), C9(H9), C5(H5), C6(H6), C13(H13), C12(H12)
5.b Idealised Me refined as rotating group:
 C18(H18A,H18B,H18C), C17(H17A,H17B,H17C)
;
_olex2_submission_special_instructions 'No special instructions were received'

loop_
_space_group_symop_operation_xyz
'x, y, z'
'-x, y, -z+1/2'
'x+1/2, y+1/2, z'
'-x+1/2, y+1/2, -z+1/2'
'-x, -y, -z'
'x, -y, z-1/2'
'-x+1/2, -y+1/2, -z'
'x+1/2, -y+1/2, z-1/2'

loop_
_atom_site_label
_atom_site_type_symbol
_atom_site_fract_x
_atom_site_fract_y
_atom_site_fract_z
_atom_site_U_iso_or_equiv
_atom_site_adp_type
_atom_site_occupancy
_atom_site_site_symmetry_order
_atom_site_calc_flag
_atom_site_refinement_flags_posn
_atom_site_refinement_flags_adp
_atom_site_refinement_flags_occupancy
_atom_site_disorder_assembly
_atom_site_disorder_group
Cd1 Cd 1.0000 0.68114(3) 0.7500 0.0271(2) Uani 1 2 d S T P . .
Cd2 Cd 0.98798(6) 0.57472(2) 0.95399(4) 0.03113(19) Uani 1 1 d . . . . .
O3 O 0.5323(5) 0.8325(2) 0.4218(3) 0.0326(12) Uani 1 1 d . . . . .
O5 O 0.1278(5) 0.5129(2) 0.4734(4) 0.0330(13) Uani 1 1 d . . . . .
O6 O 0.2183(5) 0.4346(2) 0.5417(4) 0.0399(14) Uani 1 1 d . . . . .
O2 O 0.8520(6) 0.5542(2) 0.8011(4) 0.0427(15) Uani 1 1 d . . . . .
O4 O 0.4308(6) 0.8516(2) 0.5360(4) 0.0431(15) Uani 1 1 d . . . . .
O1 O 0.8035(6) 0.6313(3) 0.7133(4) 0.0561(19) Uani 1 1 d . . . . .
C4 C 0.3740(7) 0.5108(3) 0.5734(5) 0.0217(15) Uani 1 1 d . . . . .
C10 C 0.5795(7) 0.7245(3) 0.4914(5) 0.0306(18) Uani 1 1 d . . . . .
H10 H 0.6287 0.7371 0.4491 0.037 Uiso 1 1 calc R . . . .
C3 C 0.3890(7) 0.5656(3) 0.5643(5) 0.0272(17) Uani 1 1 d . . . . .
H3 H 0.3100 0.5857 0.5276 0.033 Uiso 1 1 calc R . . . .
C2 C 0.5183(7) 0.5929(3) 0.6077(5) 0.0215(15) Uani 1 1 d . . . . .
C8 C 0.5182(7) 0.6513(3) 0.5850(5) 0.0282(17) Uani 1 1 d . . . . .
C9 C 0.5923(8) 0.6717(3) 0.5222(5) 0.0309(18) Uani 1 1 d . . . . .
H9 H 0.6512 0.6486 0.5013 0.037 Uiso 1 1 calc R . . . .
C7 C 0.7760(7) 0.5846(3) 0.7309(5) 0.0281(18) Uani 1 1 d . . . . .
C1 C 0.6351(7) 0.5603(3) 0.6678(5) 0.0250(17) Uani 1 1 d . . . . .
C11 C 0.4938(8) 0.7592(3) 0.5227(5) 0.0304(18) Uani 1 1 d . . . . .
C14 C 0.4831(8) 0.8165(3) 0.4913(5) 0.0288(17) Uani 1 1 d . . . . .
C15 C 0.2324(7) 0.4840(3) 0.5261(5) 0.0260(17) Uani 1 1 d . . . . .
N1 N 1.1585(8) 0.7504(4) 0.7589(6) 0.059(2) Uani 1 1 d . U . . .
C5 C 0.4904(7) 0.4791(3) 0.6271(5) 0.0282(17) Uani 1 1 d . . . . .
H5 H 0.4826 0.4416 0.6309 0.034 Uiso 1 1 calc R . . . .
C6 C 0.6171(7) 0.5049(3) 0.6743(5) 0.0266(17) Uani 1 1 d . . . . .
H6 H 0.6941 0.4842 0.7124 0.032 Uiso 1 1 calc R . . . .
C13 C 0.4329(8) 0.6867(3) 0.6157(6) 0.036(2) Uani 1 1 d . . . . .
H13 H 0.3818 0.6740 0.6566 0.043 Uiso 1 1 calc R . . . .
C12 C 0.4224(8) 0.7403(4) 0.5868(6) 0.0354(19) Uani 1 1 d . . . . .
H12 H 0.3673 0.7639 0.6102 0.043 Uiso 1 1 calc R . . . .
O7 O 0.0000 0.5596(7) 0.2500 0.137(6) Uani 1 2 d S T P . .
C16 C 1.1953(15) 0.7925(6) 0.7482(9) 0.092(4) Uani 1 1 d . U . . .
C18 C 1.268(2) 0.8487(7) 0.7350(13) 0.073(4) Uani 0.65 1 d . . . A 2
H18A H 1.3376 0.8586 0.7993 0.109 Uiso 0.65 1 calc GR . . A 2
H18B H 1.1977 0.8765 0.7140 0.109 Uiso 0.65 1 calc GR . . A 2
H18C H 1.3134 0.8445 0.6837 0.109 Uiso 0.65 1 calc GR . . A 2
C17 C 1.169(4) 0.8504(13) 0.786(2) 0.073(4) Uani 0.35 1 d . . . A 1
H17A H 1.0801 0.8642 0.7416 0.109 Uiso 0.35 1 calc GR . . A 1
H17B H 1.2436 0.8744 0.7841 0.109 Uiso 0.35 1 calc GR . . A 1
H17C H 1.1668 0.8481 0.8550 0.109 Uiso 0.35 1 calc GR . . A 1

loop_
_atom_site_aniso_label
_atom_site_aniso_U_11
_atom_site_aniso_U_22
_atom_site_aniso_U_33
_atom_site_aniso_U_23
_atom_site_aniso_U_13
_atom_site_aniso_U_12
Cd1 0.0237(4) 0.0233(5) 0.0313(4) 0.000 0.0050(3) 0.000
Cd2 0.0238(3) 0.0222(4) 0.0391(3) -0.0008(3) -0.0010(2) 0.0021(2)
O3 0.042(3) 0.023(3) 0.029(3) 0.002(2) 0.007(2) -0.005(3)
O5 0.024(3) 0.032(4) 0.038(3) -0.007(2) 0.003(2) -0.003(2)
O6 0.026(3) 0.022(4) 0.066(4) -0.002(3) 0.007(3) -0.006(2)
O2 0.036(3) 0.034(4) 0.042(3) 0.002(3) -0.011(3) -0.006(3)
O4 0.051(4) 0.028(4) 0.053(3) 0.004(3) 0.021(3) -0.001(3)
O1 0.044(4) 0.041(4) 0.062(4) 0.021(3) -0.012(3) -0.025(3)
C4 0.019(3) 0.021(4) 0.026(3) -0.006(3) 0.009(3) -0.002(3)
C10 0.026(4) 0.029(5) 0.036(4) 0.005(3) 0.009(3) -0.004(3)
C3 0.023(4) 0.033(5) 0.024(3) 0.004(3) 0.005(3) 0.000(3)
C2 0.021(3) 0.022(4) 0.023(3) -0.001(3) 0.008(3) -0.001(3)
C8 0.027(4) 0.025(5) 0.029(4) 0.002(3) 0.004(3) -0.001(3)
C9 0.034(4) 0.020(5) 0.042(4) 0.001(3) 0.016(3) 0.006(3)
C7 0.024(4) 0.030(5) 0.025(3) -0.006(3) 0.001(3) -0.003(3)
C1 0.023(4) 0.027(5) 0.024(3) 0.001(3) 0.006(3) -0.005(3)
C11 0.036(4) 0.020(5) 0.033(4) 0.003(3) 0.008(3) -0.002(3)
C14 0.027(4) 0.025(5) 0.030(4) -0.005(3) 0.002(3) -0.007(3)
C15 0.027(4) 0.027(5) 0.024(3) -0.004(3) 0.008(3) -0.003(3)
N1 0.059(5) 0.056(6) 0.064(5) -0.008(4) 0.021(4) -0.041(5)
C5 0.034(4) 0.022(5) 0.028(4) -0.001(3) 0.009(3) -0.005(3)
C6 0.018(3) 0.031(5) 0.026(3) 0.002(3) 0.001(3) 0.006(3)
C13 0.039(5) 0.031(5) 0.044(4) 0.006(4) 0.022(4) 0.000(4)
C12 0.035(4) 0.028(5) 0.048(4) 0.000(4) 0.019(4) 0.003(4)
O7 0.197(17) 0.125(15) 0.088(9) 0.000 0.044(10) 0.000
C16 0.101(9) 0.078(9) 0.085(7) -0.010(7) 0.014(7) -0.027(7)
C18 0.104(12) 0.030(8) 0.077(10) -0.013(7) 0.021(8) -0.013(9)
C17 0.104(12) 0.030(8) 0.077(10) -0.013(7) 0.021(8) -0.013(9)

loop_
_atom_type_symbol
_atom_type_description
_atom_type_scat_dispersion_real
_atom_type_scat_dispersion_imag
_atom_type_scat_source
C C 0.0033 0.0016 'International Tables Vol C Tables 4.2.6.8 and 6.1.1.4'
H H 0.0000 0.0000 'International Tables Vol C Tables 4.2.6.8 and 6.1.1.4'
Cd Cd -0.8075 1.2024 'International Tables Vol C Tables 4.2.6.8 and 6.1.1.4'
N N 0.0061 0.0033 'International Tables Vol C Tables 4.2.6.8 and 6.1.1.4'
O O 0.0106 0.0060 'International Tables Vol C Tables 4.2.6.8 and 6.1.1.4'

loop_
_geom_angle_atom_site_label_1
_geom_angle_atom_site_label_2
_geom_angle_atom_site_label_3
_geom_angle
_geom_angle_site_symmetry_1
_geom_angle_site_symmetry_3
O3 Cd1 O3 163.2(3) 7_666 8_566
O3 Cd1 N1 91.4(2) 8_566 2_756
O3 Cd1 N1 101.0(2) 7_666 2_756
O3 Cd1 N1 101.0(2) 8_566 .
O3 Cd1 N1 91.4(2) 7_666 .
O1 Cd1 O3 82.6(2) . 7_666
O1 Cd1 O3 88.2(2) 2_756 7_666
O1 Cd1 O3 88.2(2) . 8_566
O1 Cd1 O3 82.6(2) 2_756 8_566
O1 Cd1 O1 113.3(4) 2_756 .
O1 Cd1 N1 163.6(3) . .
O1 Cd1 N1 81.6(3) 2_756 .
O1 Cd1 N1 81.6(3) . 2_756
O1 Cd1 N1 163.6(3) 2_756 2_756
N1 Cd1 N1 84.6(5) 2_756 .
O3 Cd2 O5 134.51(17) 8_566 6_666
O3 Cd2 C14 27.78(19) 8_566 8_566
O3 Cd2 C15 112.0(2) 8_566 6_666
O5 Cd2 O3 148.37(18) 2_656 8_566
O5 Cd2 O5 74.54(19) 2_656 6_666
O5 Cd2 C14 149.04(19) 6_666 8_566
O5 Cd2 C14 121.3(2) 2_656 8_566
O5 Cd2 C15 90.6(2) 2_656 6_666
O5 Cd2 C15 27.71(19) 6_666 6_666
O6 Cd2 O3 88.67(19) 6_666 8_566
O6 Cd2 O5 54.59(18) 6_666 6_666
O6 Cd2 O5 105.78(19) 6_666 2_656
O6 Cd2 O4 101.2(2) 6_666 8_566
O6 Cd2 C14 94.5(2) 6_666 8_566
O6 Cd2 C15 26.9(2) 6_666 6_666
O2 Cd2 O3 97.96(19) . 8_566
O2 Cd2 O5 91.2(2) . 2_656
O2 Cd2 O5 93.07(19) . 6_666
O2 Cd2 O6 135.3(2) . 6_666
O2 Cd2 O4 118.9(2) . 8_566
O2 Cd2 C14 111.6(2) . 8_566
O2 Cd2 C15 115.7(2) . 6_666
O4 Cd2 O3 55.32(19) 8_566 8_566
O4 Cd2 O5 93.8(2) 8_566 2_656
O4 Cd2 O5 146.54(18) 8_566 6_666
O4 Cd2 C14 27.6(2) 8_566 8_566
O4 Cd2 C15 125.1(2) 8_566 6_666
C14 Cd2 C15 121.3(2) 8_566 6_666
Cd1 O3 Cd2 110.9(2) 7_666 8_465
C14 O3 Cd1 140.1(5) . 7_666
C14 O3 Cd2 90.9(5) . 8_465
Cd2 O5 Cd2 105.46(19) 2_656 6_465
C15 O5 Cd2 123.5(4) . 2_656
C15 O5 Cd2 84.7(5) . 6_465
C15 O6 Cd2 99.3(4) . 6_465
C7 O2 Cd2 129.6(5) . .
C14 O4 Cd2 95.3(5) . 8_465
C7 O1 Cd1 135.2(5) . .
C3 C4 C15 120.6(6) . .
C3 C4 C5 120.2(6) . .
C5 C4 C15 119.2(7) . .
C9 C10 H10 120.0 . .
C9 C10 C11 120.0(7) . .
C11 C10 H10 120.0 . .
C4 C3 H3 118.4 . .
C4 C3 C2 123.1(7) . .
C2 C3 H3 118.4 . .
C3 C2 C8 116.2(6) . .
C3 C2 C1 116.1(7) . .
C1 C2 C8 127.7(6) . .
C9 C8 C2 121.1(7) . .
C13 C8 C2 120.6(7) . .
C13 C8 C9 118.0(7) . .
C10 C9 C8 121.3(7) . .
C10 C9 H9 119.4 . .
C8 C9 H9 119.4 . .
O2 C7 C1 114.7(7) . .
O1 C7 O2 126.2(7) . .
O1 C7 C1 119.0(7) . .
C2 C1 C7 122.5(7) . .
C6 C1 C2 119.4(6) . .
C6 C1 C7 118.0(6) . .
C10 C11 C14 119.8(7) . .
C10 C11 C12 119.6(8) . .
C12 C11 C14 120.6(8) . .
O3 C14 Cd2 61.3(4) . 8_465
O3 C14 C11 120.7(7) . .
O4 C14 Cd2 57.2(4) . 8_465
O4 C14 O3 118.4(7) . .
O4 C14 C11 120.9(7) . .
C11 C14 Cd2 173.3(5) . 8_465
O5 C15 Cd2 67.6(4) . 6_465
O5 C15 C4 118.9(7) . .
O6 C15 Cd2 53.8(4) . 6_465
O6 C15 O5 121.4(7) . .
O6 C15 C4 119.7(7) . .
C4 C15 Cd2 173.4(5) . 6_465
C16 N1 Cd1 157.4(11) . .
C4 C5 H5 121.0 . .
C6 C5 C4 118.1(8) . .
C6 C5 H5 121.0 . .
C1 C6 H6 118.5 . .
C5 C6 C1 123.0(7) . .
C5 C6 H6 118.5 . .
C8 C13 H13 119.5 . .
C12 C13 C8 120.9(7) . .
C12 C13 H13 119.5 . .
C11 C12 H12 119.9 . .
C13 C12 C11 120.2(8) . .
C13 C12 H12 119.9 . .
N1 C16 C18 172.1(17) . .
N1 C16 C17 134.1(19) . .
C16 C18 H18A 109.5 . .
C16 C18 H18B 109.5 . .
C16 C18 H18C 109.5 . .
H18A C18 H18B 109.5 . .
H18A C18 H18C 109.5 . .
H18B C18 H18C 109.5 . .
C16 C17 H17A 109.5 . .
C16 C17 H17B 109.5 . .
C16 C17 H17C 109.5 . .
H17A C17 H17B 109.5 . .
H17A C17 H17C 109.5 . .
H17B C17 H17C 109.5 . .

loop_
_geom_bond_atom_site_label_1
_geom_bond_atom_site_label_2
_geom_bond_distance
_geom_bond_site_symmetry_2
Cd1 O3 2.303(5) 8_566
Cd1 O3 2.303(5) 7_666
Cd1 O1 2.232(6) .
Cd1 O1 2.232(5) 2_756
Cd1 N1 2.305(8) .
Cd1 N1 2.305(8) 2_756
Cd2 O3 2.398(5) 8_566
Cd2 O5 2.539(5) 6_666
Cd2 O5 2.328(5) 2_656
Cd2 O6 2.237(5) 6_666
Cd2 O2 2.158(5) .
Cd2 O4 2.306(6) 8_566
Cd2 C14 2.733(8) 8_566
Cd2 C15 2.734(7) 6_666
O3 Cd1 2.303(5) 7_666
O3 Cd2 2.398(5) 8_465
O3 C14 1.274(9) .
O5 Cd2 2.539(5) 6_465
O5 Cd2 2.328(5) 2_656
O5 C15 1.277(9) .
O6 Cd2 2.237(5) 6_465
O6 C15 1.253(9) .
O2 C7 1.261(9) .
O4 Cd2 2.306(6) 8_465
O4 C14 1.271(9) .
O1 C7 1.226(9) .
C4 C3 1.369(10) .
C4 C15 1.504(9) .
C4 C5 1.396(10) .
C10 H10 0.9300 .
C10 C9 1.363(11) .
C10 C11 1.378(11) .
C3 H3 0.9300 .
C3 C2 1.406(10) .
C2 C8 1.474(10) .
C2 C1 1.436(10) .
C8 C9 1.402(10) .
C8 C13 1.380(11) .
C9 H9 0.9300 .
C7 C1 1.517(9) .
C1 C6 1.383(10) .
C11 C14 1.468(11) .
C11 C12 1.385(10) .
C14 Cd2 2.733(8) 8_465
C15 Cd2 2.735(7) 6_465
N1 C16 1.128(15) .
C5 H5 0.9300 .
C5 C6 1.377(10) .
C6 H6 0.9300 .
C13 H13 0.9300 .
C13 C12 1.373(11) .
C12 H12 0.9300 .
C16 C18 1.60(2) .
C16 C17 1.57(3) .
C18 H18A 0.9600 .
C18 H18B 0.9600 .
C18 H18C 0.9600 .
C17 H17A 0.9600 .
C17 H17B 0.9600 .
C17 H17C 0.9600 .
